data_1515231
loop_
_publ_author_name
'Ni, Wen-Xiu'
'Man, Wai-Lun'
'Yiu, Shek-Man'
'Ho, Man'
'Cheung, Myra Ting-Wai'
'Ko, Chi-Chiu'
'Che, Chi-Ming'
'Lam, Yun-Wah'
'Lau, Tai-Chu'

_publ_section_title
;
 Osmium(vi) nitrido complexes bearing azole heterocycles: a new class of
 antitumor agents
;
_journal_issue 5
_journal_name_full 'Chemical Science'
_journal_page_first 1582
_journal_paper_doi 10.1039/c2sc01031c
_journal_volume 3
_journal_year 2012
_chemical_formula_moiety 'C16 H16 Cl3 N5 Os'
_chemical_formula_sum 'C16 H16 Cl3 N5 Os'
_chemical_formula_weight 574.89
_chemical_name_systematic
;
?
;
_space_group_crystal_system triclinic
_space_group_IT_number 2
_space_group_name_Hall '-P 1'
_space_group_name_H-M_alt 'P -1'
_symmetry_space_group_name_Hall '-P 1'
_symmetry_space_group_name_H-M 'P -1'
_atom_sites_solution_hydrogens geom
_atom_sites_solution_primary direct
_atom_sites_solution_secondary difmap
_audit_creation_date 2011-10-19
_audit_creation_method
;
Olex2 1.1
(compiled 2011.08.18 svn.r1932, GUI svn.r3819)
;
_cell_angle_alpha 87.628(2)
_cell_angle_beta 70.662(2)
_cell_angle_gamma 66.250(2)
_cell_formula_units_Z 2
_cell_length_a 10.4137(3)
_cell_length_b 11.0728(3)
_cell_length_c 11.4646(3)
_cell_measurement_reflns_used 15567
_cell_measurement_temperature 193(2)
_cell_measurement_theta_max 28.1514
_cell_measurement_theta_min 3.3316
_cell_volume 1135.25(6)
_computing_molecular_graphics
;
O. V. Dolomanov, L. J. Bourhis, R. J. Gildea, J. A. K. Howard and H. Puschmann,
OLEX2: a complete structure solution, refinement and analysis program.
J. Appl. Cryst. (2009). 42, 339-341.
;
_computing_publication_material
;
O. V. Dolomanov, L. J. Bourhis, R. J. Gildea, J. A. K. Howard and H. Puschmann,
OLEX2: a complete structure solution, refinement and analysis program.
J. Appl. Cryst. (2009). 42, 339-341.
;
_computing_structure_refinement
;
XL, G.M. Sheldrick, Acta Cryst.
(2008). A64, 112-122
;
_computing_structure_solution 'SHELXS-97 (Sheldrick, 1990)'
_diffrn_ambient_temperature 193(2)
_diffrn_detector_area_resol_mean 16.1270
_diffrn_measured_fraction_theta_full 0.997
_diffrn_measured_fraction_theta_max 0.997
_diffrn_measurement_device_type
;
Goniometer Xcalibur, detector: Sapphire3 (Gemini ultra Mo)
;
_diffrn_measurement_method '\w scans'
_diffrn_radiation_monochromator graphite
_diffrn_radiation_type 'MO K\a'
_diffrn_radiation_wavelength 0.71073
_diffrn_reflns_av_R_equivalents 0.0242
_diffrn_reflns_av_unetI/netI 0.0175
_diffrn_reflns_limit_h_max 12
_diffrn_reflns_limit_h_min -12
_diffrn_reflns_limit_k_max 13
_diffrn_reflns_limit_k_min -13
_diffrn_reflns_limit_l_max 13
_diffrn_reflns_limit_l_min -13
_diffrn_reflns_number 19842
_diffrn_reflns_theta_full 25.00
_diffrn_reflns_theta_max 25.00
_diffrn_reflns_theta_min 3.35
_diffrn_source 'Enhance (Mo) X-ray Source'
_diffrn_source_current n/a
_diffrn_source_voltage n/a
_exptl_absorpt_coefficient_mu 5.977
_exptl_absorpt_correction_T_max 0.511
_exptl_absorpt_correction_T_min 0.125
_exptl_absorpt_correction_type analytical
_exptl_absorpt_process_details
;
CrysAlis RED, Oxford Diffraction Ltd.,
Version 1.171.33.32 (release 27-01-2009 CrysAlis171 .NET)
(compiled Jan 27 2009,14:17:37)
Analytical numeric absorption correction using a multifaceted crystal
model based on expressions derived by R.C. Clark & J.S. Reid.
(Clark, R. C. & Reid, J. S. (1995). Acta Cryst. A51, 887-897)
;
_exptl_crystal_colour red
_exptl_crystal_density_diffrn 1.682
_exptl_crystal_density_method 'not measured'
_exptl_crystal_description rectangle
_exptl_crystal_F_000 548
_exptl_crystal_size_max 0.5772
_exptl_crystal_size_mid 0.2089
_exptl_crystal_size_min 0.1244
_platon_squeeze_details
;
;
_refine_diff_density_max 0.792
_refine_diff_density_min -0.514
_refine_diff_density_rms 0.081
_refine_ls_extinction_method none
_refine_ls_goodness_of_fit_ref 1.126
_refine_ls_hydrogen_treatment constr
_refine_ls_matrix_type full
_refine_ls_number_parameters 228
_refine_ls_number_reflns 3980
_refine_ls_number_restraints 0
_refine_ls_restrained_S_all 1.126
_refine_ls_R_factor_all 0.0197
_refine_ls_R_factor_gt 0.0174
_refine_ls_shift/su_max 0.001
_refine_ls_shift/su_mean 0.000
_refine_ls_structure_factor_coef Fsqd
_refine_ls_weighting_details 'calc w=1/[\s^2^(Fo^2^)+(0.0311P)^2^+0.1444P] where P=(Fo^2^+2Fc^2^)/3'
_refine_ls_weighting_scheme calc
_refine_ls_wR_factor_gt 0.0497
_refine_ls_wR_factor_ref 0.0500
_reflns_number_gt 3661
_reflns_number_total 3980
_reflns_threshold_expression >2sigma(I)
_cod_data_source_file c2sc01031c.txt
_cod_data_source_block 8
_cod_original_cell_volume 1135.25(5)
_cod_database_code 1515231

loop_
_space_group_symop_id
_space_group_symop_operation_xyz
1 'x, y, z'
2 '-x, -y, -z'

loop_
_atom_site_label
_atom_site_type_symbol
_atom_site_fract_x
_atom_site_fract_y
_atom_site_fract_z
_atom_site_U_iso_or_equiv
_atom_site_adp_type
_atom_site_occupancy
_atom_site_symmetry_multiplicity
_atom_site_calc_flag
_atom_site_refinement_flags
Os1 Os 0.322979(15) 0.212595(13) 0.400386(11) 0.03154(6) Uani 1 1 d .
Cl1 Cl 0.11352(10) 0.33714(9) 0.31093(8) 0.03672(19) Uani 1 1 d .
Cl2 Cl 0.13468(11) 0.29092(9) 0.59678(7) 0.0395(2) Uani 1 1 d .
Cl3 Cl 0.26228(11) 0.03211(9) 0.39265(8) 0.0436(2) Uani 1 1 d .
N1 N 0.4657(3) 0.1418(3) 0.4530(3) 0.0391(7) Uani 1 1 d .
N2 N 0.3403(3) 0.3941(3) 0.3924(2) 0.0317(6) Uani 1 1 d .
N3 N 0.2751(3) 0.6095(3) 0.4234(3) 0.0373(7) Uani 1 1 d .
N4 N 0.4592(3) 0.1596(3) 0.2136(2) 0.0345(7) Uani 1 1 d .
N5 N 0.5492(3) 0.1745(3) 0.0127(3) 0.0425(7) Uani 1 1 d .
C1 C 0.2281(4) 0.5123(4) 0.4344(3) 0.0356(8) Uani 1 1 d .
H1 H 0.1261 0.5263 0.4682 0.043 Uiso 1 1 calc R
C2 C 0.1792(5) 0.7513(4) 0.4580(4) 0.0501(10) Uani 1 1 d .
H2A H 0.1791 0.7964 0.3826 0.075 Uiso 1 1 calc R
H2B H 0.2172 0.7892 0.5077 0.075 Uiso 1 1 calc R
H2C H 0.0771 0.7632 0.5068 0.075 Uiso 1 1 calc R
C3 C 0.4297(4) 0.5510(4) 0.3727(3) 0.0381(8) Uani 1 1 d .
C4 C 0.4711(4) 0.4156(4) 0.3523(3) 0.0356(8) Uani 1 1 d .
C5 C 0.6217(4) 0.3266(4) 0.3041(3) 0.0445(9) Uani 1 1 d .
H5 H 0.6511 0.2341 0.2882 0.053 Uiso 1 1 calc R
C6 C 0.7249(5) 0.3808(5) 0.2808(4) 0.0537(11) Uani 1 1 d .
H6 H 0.8283 0.3237 0.2489 0.064 Uiso 1 1 calc R
C7 C 0.6824(5) 0.5163(5) 0.3027(4) 0.0549(12) Uani 1 1 d .
H7 H 0.7576 0.5489 0.2851 0.066 Uiso 1 1 calc R
C8 C 0.5352(5) 0.6044(5) 0.3488(3) 0.0472(10) Uani 1 1 d .
H8 H 0.5067 0.6969 0.3637 0.057 Uiso 1 1 calc R
C9 C 0.4517(4) 0.2392(4) 0.1236(3) 0.0387(8) Uani 1 1 d .
H9 H 0.3856 0.3305 0.1363 0.046 Uiso 1 1 calc R
C10 C 0.5720(5) 0.2324(5) -0.1060(4) 0.0599(12) Uani 1 1 d .
H10A H 0.4899 0.3199 -0.0962 0.090 Uiso 1 1 calc R
H10B H 0.5744 0.1743 -0.1697 0.090 Uiso 1 1 calc R
H10C H 0.6669 0.2416 -0.1314 0.090 Uiso 1 1 calc R
C11 C 0.6262(4) 0.0437(4) 0.0308(3) 0.0402(9) Uani 1 1 d .
C12 C 0.5710(4) 0.0347(4) 0.1576(3) 0.0361(8) Uani 1 1 d .
C13 C 0.6309(4) -0.0819(4) 0.2067(3) 0.0439(9) Uani 1 1 d .
H13 H 0.5963 -0.0883 0.2935 0.053 Uiso 1 1 calc R
C14 C 0.7438(5) -0.1897(5) 0.1243(4) 0.0550(11) Uani 1 1 d .
H14 H 0.7889 -0.2712 0.1552 0.066 Uiso 1 1 calc R
C15 C 0.7922(5) -0.1800(5) -0.0038(4) 0.0563(11) Uani 1 1 d .
H15 H 0.8669 -0.2566 -0.0580 0.068 Uiso 1 1 calc R
C16 C 0.7363(4) -0.0650(4) -0.0532(4) 0.0492(10) Uani 1 1 d .
H16 H 0.7702 -0.0590 -0.1401 0.059 Uiso 1 1 calc R

loop_
_atom_site_aniso_label
_atom_site_aniso_U_11
_atom_site_aniso_U_22
_atom_site_aniso_U_33
_atom_site_aniso_U_23
_atom_site_aniso_U_13
_atom_site_aniso_U_12
Os1 0.04543(9) 0.03357(9) 0.02453(8) 0.00672(5) -0.01357(6) -0.02407(7)
Cl1 0.0441(5) 0.0412(5) 0.0321(4) 0.0044(4) -0.0167(4) -0.0218(4)
Cl2 0.0531(5) 0.0432(5) 0.0275(4) 0.0046(4) -0.0108(4) -0.0275(4)
Cl3 0.0617(6) 0.0382(5) 0.0405(5) 0.0059(4) -0.0155(4) -0.0318(4)
N1 0.0533(18) 0.0408(18) 0.0281(15) 0.0084(13) -0.0128(13) -0.0255(15)
N2 0.0447(16) 0.0332(16) 0.0274(14) 0.0072(12) -0.0128(12) -0.0261(14)
N3 0.0571(19) 0.0399(17) 0.0309(15) 0.0096(13) -0.0186(14) -0.0335(15)
N4 0.0492(17) 0.0380(17) 0.0241(14) 0.0063(12) -0.0126(13) -0.0259(14)
N5 0.0470(18) 0.058(2) 0.0278(16) 0.0123(14) -0.0144(14) -0.0261(16)
C1 0.051(2) 0.040(2) 0.0281(18) 0.0082(15) -0.0147(16) -0.0312(18)
C2 0.077(3) 0.037(2) 0.054(2) 0.0125(18) -0.029(2) -0.036(2)
C3 0.063(2) 0.048(2) 0.0252(17) 0.0145(15) -0.0230(17) -0.0389(19)
C4 0.052(2) 0.050(2) 0.0245(17) 0.0135(15) -0.0210(16) -0.0347(18)
C5 0.051(2) 0.062(3) 0.032(2) 0.0090(18) -0.0164(17) -0.032(2)
C6 0.055(2) 0.090(4) 0.037(2) 0.017(2) -0.0185(19) -0.049(2)
C7 0.073(3) 0.094(4) 0.037(2) 0.029(2) -0.029(2) -0.067(3)
C8 0.076(3) 0.070(3) 0.0309(19) 0.0221(18) -0.0279(19) -0.059(3)
C9 0.045(2) 0.043(2) 0.0337(19) 0.0099(16) -0.0155(16) -0.0228(17)
C10 0.071(3) 0.076(3) 0.033(2) 0.024(2) -0.019(2) -0.031(2)
C11 0.047(2) 0.051(2) 0.0282(19) 0.0081(16) -0.0162(16) -0.0228(18)
C12 0.0441(19) 0.043(2) 0.0278(18) 0.0047(15) -0.0141(15) -0.0227(17)
C13 0.056(2) 0.040(2) 0.032(2) 0.0033(16) -0.0141(17) -0.0177(18)
C14 0.063(3) 0.052(3) 0.045(2) 0.0076(19) -0.017(2) -0.020(2)
C15 0.060(3) 0.058(3) 0.041(2) -0.004(2) -0.013(2) -0.017(2)
C16 0.054(2) 0.064(3) 0.029(2) 0.0017(19) -0.0107(18) -0.025(2)

loop_
_atom_type_symbol
_atom_type_description
_atom_type_scat_dispersion_real
_atom_type_scat_dispersion_imag
_atom_type_scat_source
C C 0.0033 0.0016 'International Tables Vol C Tables 4.2.6.8 and 6.1.1.4'
N N 0.0061 0.0033 'International Tables Vol C Tables 4.2.6.8 and 6.1.1.4'
Cl Cl 0.1484 0.1585 'International Tables Vol C Tables 4.2.6.8 and 6.1.1.4'
Os Os -1.2165 7.6030 'International Tables Vol C Tables 4.2.6.8 and 6.1.1.4'
H H 0.0000 0.0000 'International Tables Vol C Tables 4.2.6.8 and 6.1.1.4'

loop_
_geom_angle_atom_site_label_1
_geom_angle_atom_site_label_2
_geom_angle_atom_site_label_3
_geom_angle
Cl2 Os1 Cl1 85.80(3)
Cl3 Os1 Cl1 85.47(3)
Cl3 Os1 Cl2 89.37(3)
N1 Os1 Cl1 174.68(10)
N1 Os1 Cl2 96.30(10)
N1 Os1 Cl3 99.42(11)
N1 Os1 N2 92.79(13)
N1 Os1 N4 93.93(13)
N2 Os1 Cl1 82.31(8)
N2 Os1 Cl2 89.56(8)
N2 Os1 Cl3 167.78(8)
N2 Os1 N4 89.59(11)
N4 Os1 Cl1 83.98(8)
N4 Os1 Cl2 169.77(8)
N4 Os1 Cl3 89.31(8)
C1 N2 Os1 126.0(2)
C1 N2 C4 106.3(3)
C4 N2 Os1 127.5(2)
C1 N3 C2 125.7(3)
C1 N3 C3 107.3(3)
C3 N3 C2 127.0(3)
C9 N4 Os1 125.7(2)
C9 N4 C12 106.7(3)
C12 N4 Os1 127.5(2)
C9 N5 C10 125.9(4)
C9 N5 C11 107.7(3)
C11 N5 C10 126.3(3)
N2 C1 N3 112.2(3)
N2 C1 H1 123.9
N3 C1 H1 123.9
N3 C2 H2A 109.5
N3 C2 H2B 109.5
N3 C2 H2C 109.5
H2A C2 H2B 109.5
H2A C2 H2C 109.5
H2B C2 H2C 109.5
N3 C3 C4 106.6(3)
N3 C3 C8 131.4(4)
C4 C3 C8 121.9(4)
N2 C4 C5 131.2(3)
C3 C4 N2 107.6(3)
C3 C4 C5 121.2(3)
C4 C5 H5 121.8
C6 C5 C4 116.3(4)
C6 C5 H5 121.8
C5 C6 H6 119.0
C5 C6 C7 122.0(4)
C7 C6 H6 119.0
C6 C7 H7 118.9
C8 C7 C6 122.1(4)
C8 C7 H7 118.9
C3 C8 H8 121.8
C7 C8 C3 116.4(4)
C7 C8 H8 121.8
N4 C9 N5 111.5(3)
N4 C9 H9 124.2
N5 C9 H9 124.2
N5 C10 H10A 109.5
N5 C10 H10B 109.5
N5 C10 H10C 109.5
H10A C10 H10B 109.5
H10A C10 H10C 109.5
H10B C10 H10C 109.5
N5 C11 C12 106.4(3)
N5 C11 C16 131.2(3)
C12 C11 C16 122.4(4)
C11 C12 N4 107.6(3)
C13 C12 N4 131.7(3)
C13 C12 C11 120.6(3)
C12 C13 H13 121.3
C12 C13 C14 117.3(4)
C14 C13 H13 121.3
C13 C14 H14 119.5
C13 C14 C15 120.9(4)
C15 C14 H14 119.5
C14 C15 H15 118.8
C16 C15 C14 122.3(4)
C16 C15 H15 118.8
C11 C16 H16 121.9
C15 C16 C11 116.3(4)
C15 C16 H16 121.9

loop_
_geom_bond_atom_site_label_1
_geom_bond_atom_site_label_2
_geom_bond_distance
Os1 Cl1 2.5793(9)
Os1 Cl2 2.3526(8)
Os1 Cl3 2.3389(9)
Os1 N1 1.675(3)
Os1 N2 2.085(3)
Os1 N4 2.089(3)
N2 C1 1.326(5)
N2 C4 1.400(4)
N3 C1 1.337(4)
N3 C2 1.465(5)
N3 C3 1.386(5)
N4 C9 1.330(5)
N4 C12 1.401(5)
N5 C9 1.339(5)
N5 C10 1.469(5)
N5 C11 1.390(5)
C1 H1 0.9500
C2 H2A 0.9800
C2 H2B 0.9800
C2 H2C 0.9800
C3 C4 1.389(5)
C3 C8 1.394(5)
C4 C5 1.401(5)
C5 H5 0.9500
C5 C6 1.379(5)
C6 H6 0.9500
C6 C7 1.390(7)
C7 H7 0.9500
C7 C8 1.372(6)
C8 H8 0.9500
C9 H9 0.9500
C10 H10A 0.9800
C10 H10B 0.9800
C10 H10C 0.9800
C11 C12 1.391(5)
C11 C16 1.394(5)
C12 C13 1.378(5)
C13 H13 0.9500
C13 C14 1.388(5)
C14 H14 0.9500
C14 C15 1.401(6)
C15 H15 0.9500
C15 C16 1.357(6)
C16 H16 0.9500

loop_
_geom_torsion_atom_site_label_1
_geom_torsion_atom_site_label_2
_geom_torsion_atom_site_label_3
_geom_torsion_atom_site_label_4
_geom_torsion
Os1 N2 C1 N3 175.9(2)
Os1 N2 C4 C3 -175.1(2)
Os1 N2 C4 C5 2.2(5)
Os1 N4 C9 N5 -177.0(2)
Os1 N4 C12 C11 176.6(2)
Os1 N4 C12 C13 -5.9(6)
Cl1 Os1 N2 C1 48.6(3)
Cl1 Os1 N2 C4 -137.2(3)
Cl1 Os1 N4 C9 41.0(3)
Cl1 Os1 N4 C12 -136.5(3)
Cl2 Os1 N2 C1 -37.3(3)
Cl2 Os1 N2 C4 137.0(3)
Cl2 Os1 N4 C9 44.0(6)
Cl2 Os1 N4 C12 -133.6(4)
Cl3 Os1 N2 C1 47.7(5)
Cl3 Os1 N2 C4 -138.1(3)
Cl3 Os1 N4 C9 126.5(3)
Cl3 Os1 N4 C12 -51.0(3)
N1 Os1 N2 C1 -133.6(3)
N1 Os1 N2 C4 40.7(3)
N1 Os1 N4 C9 -134.1(3)
N1 Os1 N4 C12 48.4(3)
N2 Os1 N4 C9 -41.3(3)
N2 Os1 N4 C12 141.1(3)
N2 C4 C5 C6 -175.8(3)
N3 C3 C4 N2 -0.7(4)
N3 C3 C4 C5 -178.3(3)
N3 C3 C8 C7 176.9(3)
N4 Os1 N2 C1 132.5(3)
N4 Os1 N2 C4 -53.2(3)
N4 C12 C13 C14 -179.3(4)
N5 C11 C12 N4 1.3(4)
N5 C11 C12 C13 -176.6(3)
N5 C11 C16 C15 178.2(4)
C1 N2 C4 C3 0.0(4)
C1 N2 C4 C5 177.4(4)
C1 N3 C3 C4 1.1(4)
C1 N3 C3 C8 -175.6(4)
C2 N3 C1 N2 178.3(3)
C2 N3 C3 C4 -178.3(3)
C2 N3 C3 C8 4.9(6)
C3 N3 C1 N2 -1.2(4)
C3 C4 C5 C6 1.2(5)
C4 N2 C1 N3 0.7(4)
C4 C3 C8 C7 0.6(5)
C4 C5 C6 C7 -0.7(6)
C5 C6 C7 C8 0.1(6)
C6 C7 C8 C3 -0.1(6)
C8 C3 C4 N2 176.4(3)
C8 C3 C4 C5 -1.3(5)
C9 N4 C12 C11 -1.4(4)
C9 N4 C12 C13 176.1(4)
C9 N5 C11 C12 -0.7(4)
C9 N5 C11 C16 178.4(4)
C10 N5 C9 N4 -179.1(4)
C10 N5 C11 C12 178.3(4)
C10 N5 C11 C16 -2.7(7)
C11 N5 C9 N4 -0.1(4)
C11 C12 C13 C14 -2.1(6)
C12 N4 C9 N5 0.9(4)
C12 C11 C16 C15 -2.9(6)
C12 C13 C14 C15 -1.2(6)
C13 C14 C15 C16 2.6(7)
C14 C15 C16 C11 -0.5(7)
C16 C11 C12 N4 -177.9(3)
C16 C11 C12 C13 4.3(6)

loop_
_platon_squeeze_void_nr
_platon_squeeze_void_average_x
_platon_squeeze_void_average_y
_platon_squeeze_void_average_z
_platon_squeeze_void_volume
_platon_squeeze_void_count_electrons
1 -0.001 0.006 0.000 297.8 21.6
